data_7159234
loop_
_publ_author_name
'Shahedi, Mansour'
'Omidi, Niloofar'
'Habibi, Zohreh'
'Yousefi, Maryam'
'Brask, Jesper'
'Notash, Behrouz'
'Mohammadi, Mehdi'

_publ_section_title
;
 Biocatalytic stereoselective synthesis of pyrrolidine-2,3-diones
 containing all-carbon quaternary stereocenters.
;
_journal_issue 13
_journal_name_full 'Organic &amp; biomolecular chemistry'
_journal_page_first 2742
_journal_page_last 2747
_journal_paper_doi 10.1039/d2ob02294j
_journal_volume 21
_journal_year 2023
_chemical_formula_moiety 'C24 H18 N2 O8'
_chemical_formula_sum 'C24 H18 N2 O8'
_chemical_formula_weight 462.40
_space_group_IT_number 15
_space_group_name_Hall '-C 2yc'
_space_group_name_H-M_alt 'C 1 2/c 1'
_symmetry_cell_setting monoclinic
_symmetry_space_group_name_Hall '-C 2yc'
_symmetry_space_group_name_H-M 'C 1 2/c 1'
_atom_sites_solution_hydrogens geom
_atom_sites_solution_primary direct
_atom_sites_solution_secondary difmap
_audit_creation_method SHELXL-97
_audit_update_record
;
2022-10-18 deposited with the CCDC.	2023-03-07 downloaded from the CCDC.
;
_cell_angle_alpha 90.00
_cell_angle_beta 115.25(3)
_cell_angle_gamma 90.00
_cell_formula_units_Z 8
_cell_length_a 29.297(6)
_cell_length_b 8.3200(17)
_cell_length_c 18.920(4)
_cell_measurement_reflns_used 5628
_cell_measurement_temperature 298(2)
_cell_measurement_theta_max 29.24
_cell_measurement_theta_min 2.22
_cell_volume 4171.1(18)
_computing_cell_refinement 'X-Area (Stoe & Cie GmbH, 2005)'
_computing_data_collection 'X-Area (Stoe & Cie GmbH, 2005)'
_computing_data_reduction 'X-Area (Stoe & Cie GmbH, 2005)'
_computing_molecular_graphics 'ORTEP-3 for Windows (Farrugia, 1997)'
_computing_publication_material 'WinGX (Farrugia, 1999)'
_computing_structure_refinement 'SHELXL-97 (Sheldrick, 2008)'
_computing_structure_solution 'SHELXS-97 (Sheldrick, 2008)'
_diffrn_ambient_temperature 298(2)
_diffrn_detector_area_resol_mean '0.15 mm'
_diffrn_measured_fraction_theta_full 0.991
_diffrn_measured_fraction_theta_max 0.991
_diffrn_measurement_device_type 'STOE IPDS 2T'
_diffrn_measurement_method 'rotation method'
_diffrn_radiation_monochromator graphite
_diffrn_radiation_source 'fine-focus sealed tube'
_diffrn_radiation_type MoK\a
_diffrn_radiation_wavelength 0.71073
_diffrn_reflns_av_R_equivalents 0.1263
_diffrn_reflns_av_sigmaI/netI 0.0854
_diffrn_reflns_limit_h_max 40
_diffrn_reflns_limit_h_min -32
_diffrn_reflns_limit_k_max 11
_diffrn_reflns_limit_k_min -11
_diffrn_reflns_limit_l_max 22
_diffrn_reflns_limit_l_min -25
_diffrn_reflns_number 22356
_diffrn_reflns_theta_full 29.24
_diffrn_reflns_theta_max 29.24
_diffrn_reflns_theta_min 2.22
_diffrn_standards_number 0
_exptl_absorpt_coefficient_mu 0.112
_exptl_absorpt_correction_type none
_exptl_crystal_colour colorless
_exptl_crystal_density_diffrn 1.473
_exptl_crystal_density_method 'not measured'
_exptl_crystal_description plate
_exptl_crystal_F_000 1920
_exptl_crystal_size_max 0.4
_exptl_crystal_size_mid 0.3
_exptl_crystal_size_min 0.3
_refine_diff_density_max 0.302
_refine_diff_density_min -0.265
_refine_diff_density_rms 0.058
_refine_ls_extinction_method none
_refine_ls_goodness_of_fit_ref 1.025
_refine_ls_hydrogen_treatment mixed
_refine_ls_matrix_type full
_refine_ls_number_parameters 314
_refine_ls_number_reflns 5628
_refine_ls_number_restraints 0
_refine_ls_restrained_S_all 1.025
_refine_ls_R_factor_all 0.1129
_refine_ls_R_factor_gt 0.0647
_refine_ls_shift/su_max 0.001
_refine_ls_shift/su_mean 0.000
_refine_ls_structure_factor_coef Fsqd
_refine_ls_weighting_details 'calc w=1/[\s^2^(Fo^2^)+(0.0683P)^2^+0.0000P] where P=(Fo^2^+2Fc^2^)/3'
_refine_ls_weighting_scheme calc
_refine_ls_wR_factor_gt 0.1332
_refine_ls_wR_factor_ref 0.1501
_reflns_number_gt 3523
_reflns_number_total 5628
_reflns_threshold_expression >2sigma(I)
_cod_data_source_file d2ob02294j2.cif
_cod_data_source_block khc1740h
_cod_depositor_comments 'Adding full bibliography for 7159234.cif.'
_cod_original_sg_symbol_H-M 'C 2/c'
_cod_database_code 7159234

loop_
_symmetry_equiv_pos_as_xyz
'x, y, z'
'-x, y, -z+1/2'
'x+1/2, y+1/2, z'
'-x+1/2, y+1/2, -z+1/2'
'-x, -y, -z'
'x, -y, z-1/2'
'-x+1/2, -y+1/2, -z'
'x+1/2, -y+1/2, z-1/2'

loop_
_atom_site_label
_atom_site_type_symbol
_atom_site_fract_x
_atom_site_fract_y
_atom_site_fract_z
_atom_site_U_iso_or_equiv
_atom_site_adp_type
_atom_site_occupancy
_atom_site_symmetry_multiplicity
_atom_site_calc_flag
_atom_site_refinement_flags
_atom_site_disorder_assembly
_atom_site_disorder_group
O1 O 0.15381(7) 0.36679(18) 0.80355(9) 0.0499(4) Uani 1 1 d . . .
O2 O 0.22194(6) 0.2342(2) 0.86697(9) 0.0492(4) Uani 1 1 d . . .
O3 O 0.19086(7) -0.0282(2) 0.61583(11) 0.0628(5) Uani 1 1 d . . .
O4 O 0.21625(5) 0.17285(17) 0.70142(8) 0.0393(4) Uani 1 1 d . . .
O5 O 0.10272(7) 0.0529(2) 0.47447(10) 0.0540(5) Uani 1 1 d . . .
O6 O 0.00539(6) 0.1696(2) 0.46339(9) 0.0493(4) Uani 1 1 d . . .
O7 O 0.18147(7) 0.77549(18) 0.48271(10) 0.0435(4) Uani 1 1 d . . .
O8 O 0.22703(7) 0.4912(2) 0.47700(10) 0.0472(4) Uani 1 1 d . . .
N1 N 0.17791(7) 0.2414(2) 0.82103(10) 0.0361(4) Uani 1 1 d . . .
N2 N 0.05413(6) 0.2239(2) 0.59302(10) 0.0342(4) Uani 1 1 d . . .
C1 C 0.15186(8) 0.0903(2) 0.78678(11) 0.0329(4) Uani 1 1 d . . .
C2 C 0.16437(9) -0.0387(3) 0.83750(13) 0.0449(5) Uani 1 1 d . . .
H2 H 0.1887 -0.0283 0.8887 0.054 Uiso 1 1 calc R . .
C3 C 0.14007(11) -0.1834(3) 0.81090(15) 0.0571(7) Uani 1 1 d . . .
H3 H 0.1473 -0.2712 0.8444 0.069 Uiso 1 1 calc R . .
C4 C 0.10532(11) -0.1966(3) 0.73503(16) 0.0574(7) Uani 1 1 d . . .
H4 H 0.0888 -0.2940 0.7172 0.069 Uiso 1 1 calc R . .
C5 C 0.09424(9) -0.0678(3) 0.68412(13) 0.0447(5) Uani 1 1 d . . .
H5 H 0.0710 -0.0810 0.6324 0.054 Uiso 1 1 calc R . .
C6 C 0.11707(7) 0.0808(2) 0.70874(11) 0.0312(4) Uani 1 1 d . . .
C7 C 0.10712(7) 0.2179(2) 0.65066(11) 0.0306(4) Uani 1 1 d . . .
H7 H 0.1164 0.3202 0.6789 0.037 Uiso 1 1 calc R . .
C8 C 0.13644(7) 0.1981(2) 0.59896(11) 0.0298(4) Uani 1 1 d . . .
C9 C 0.18370(8) 0.0983(2) 0.63843(12) 0.0338(4) Uani 1 1 d . . .
C10 C 0.26366(9) 0.0924(3) 0.74620(16) 0.0569(7) Uani 1 1 d . . .
H10A H 0.2576 -0.0035 0.7691 0.085 Uiso 1 1 calc R . .
H10B H 0.2855 0.1626 0.7868 0.085 Uiso 1 1 calc R . .
H10C H 0.2793 0.0646 0.7124 0.085 Uiso 1 1 calc R . .
C11 C 0.09673(9) 0.1258(2) 0.52426(12) 0.0361(5) Uani 1 1 d . . .
C12 C 0.04518(8) 0.1738(2) 0.52058(12) 0.0349(4) Uani 1 1 d . . .
C13 C 0.01582(8) 0.2873(3) 0.61356(12) 0.0359(4) Uani 1 1 d . . .
C14 C 0.00781(9) 0.4509(3) 0.61139(16) 0.0509(6) Uani 1 1 d . . .
H14 H 0.0267 0.5196 0.5954 0.061 Uiso 1 1 calc R . .
C15 C -0.02790(10) 0.5127(3) 0.63278(18) 0.0605(7) Uani 1 1 d . . .
H15 H -0.0328 0.6233 0.6321 0.073 Uiso 1 1 calc R . .
C16 C -0.05609(10) 0.4126(4) 0.65490(16) 0.0592(7) Uani 1 1 d . . .
H16 H -0.0801 0.4546 0.6699 0.071 Uiso 1 1 calc R . .
C17 C -0.04914(10) 0.2495(4) 0.65516(17) 0.0603(7) Uani 1 1 d . . .
H17 H -0.0690 0.1814 0.6694 0.072 Uiso 1 1 calc R . .
C18 C -0.01311(9) 0.1854(3) 0.63463(15) 0.0496(6) Uani 1 1 d . . .
H18 H -0.0085 0.0748 0.6350 0.060 Uiso 1 1 calc R . .
C19 C 0.14914(7) 0.3589(2) 0.57185(11) 0.0305(4) Uani 1 1 d . . .
C20 C 0.18225(8) 0.3582(2) 0.53713(12) 0.0336(4) Uani 1 1 d . . .
H20 H 0.1973 0.2623 0.5333 0.040 Uiso 1 1 calc R . .
C21 C 0.19315(8) 0.4982(2) 0.50817(11) 0.0325(4) Uani 1 1 d . . .
C22 C 0.16969(8) 0.6409(2) 0.51293(11) 0.0323(4) Uani 1 1 d . . .
C23 C 0.13631(8) 0.6412(2) 0.54581(13) 0.0383(5) Uani 1 1 d . . .
H23 H 0.1205 0.7364 0.5485 0.046 Uiso 1 1 calc R . .
C24 C 0.12583(8) 0.5009(2) 0.57511(13) 0.0361(5) Uani 1 1 d . . .
H24 H 0.1029 0.5022 0.5972 0.043 Uiso 1 1 calc R . .
H7A H 0.1735(9) 0.850(3) 0.5017(15) 0.043 Uiso 1 1 d . . .
H8A H 0.2313(10) 0.573(3) 0.4608(15) 0.043 Uiso 1 1 d . . .

loop_
_atom_site_aniso_label
_atom_site_aniso_U_11
_atom_site_aniso_U_22
_atom_site_aniso_U_33
_atom_site_aniso_U_23
_atom_site_aniso_U_13
_atom_site_aniso_U_12
O1 0.0567(10) 0.0393(9) 0.0461(9) -0.0100(7) 0.0145(8) -0.0014(7)
O2 0.0346(9) 0.0640(10) 0.0410(9) -0.0097(7) 0.0085(7) -0.0108(7)
O3 0.0604(12) 0.0394(9) 0.0781(13) -0.0178(8) 0.0194(10) 0.0100(8)
O4 0.0342(8) 0.0376(8) 0.0402(8) -0.0013(6) 0.0101(7) 0.0056(6)
O5 0.0627(11) 0.0568(10) 0.0467(9) -0.0216(8) 0.0272(9) -0.0142(8)
O6 0.0436(9) 0.0540(9) 0.0360(8) -0.0037(7) 0.0034(7) -0.0094(7)
O7 0.0627(11) 0.0272(7) 0.0495(9) 0.0032(6) 0.0324(8) 0.0003(7)
O8 0.0603(11) 0.0384(8) 0.0589(11) 0.0126(7) 0.0408(9) 0.0070(8)
N1 0.0372(10) 0.0417(10) 0.0295(9) -0.0073(7) 0.0144(8) -0.0079(8)
N2 0.0289(9) 0.0390(9) 0.0316(9) -0.0019(7) 0.0098(7) -0.0031(7)
C1 0.0319(10) 0.0362(10) 0.0326(10) -0.0049(8) 0.0156(9) -0.0067(8)
C2 0.0513(14) 0.0465(12) 0.0317(11) 0.0041(9) 0.0127(10) -0.0026(10)
C3 0.0749(19) 0.0417(13) 0.0479(15) 0.0117(10) 0.0196(14) -0.0045(12)
C4 0.0717(18) 0.0359(12) 0.0582(16) -0.0015(11) 0.0214(14) -0.0171(12)
C5 0.0452(13) 0.0431(12) 0.0362(11) -0.0029(9) 0.0081(10) -0.0130(10)
C6 0.0287(10) 0.0335(10) 0.0306(10) -0.0018(8) 0.0119(8) -0.0058(8)
C7 0.0278(9) 0.0314(9) 0.0303(10) -0.0027(7) 0.0103(8) -0.0044(8)
C8 0.0317(10) 0.0252(9) 0.0333(10) -0.0032(7) 0.0146(8) -0.0045(7)
C9 0.0370(11) 0.0269(9) 0.0410(11) -0.0013(8) 0.0199(9) -0.0039(8)
C10 0.0378(13) 0.0633(16) 0.0598(16) 0.0022(13) 0.0113(12) 0.0138(12)
C11 0.0462(12) 0.0289(10) 0.0324(11) -0.0036(8) 0.0162(9) -0.0089(8)
C12 0.0376(11) 0.0288(9) 0.0310(10) -0.0003(7) 0.0078(9) -0.0084(8)
C13 0.0278(10) 0.0446(11) 0.0312(10) -0.0004(8) 0.0087(8) -0.0015(8)
C14 0.0426(13) 0.0447(13) 0.0680(16) 0.0069(11) 0.0262(12) 0.0031(10)
C15 0.0481(15) 0.0547(15) 0.0784(19) 0.0012(13) 0.0267(14) 0.0103(12)
C16 0.0423(14) 0.0792(19) 0.0588(16) -0.0078(14) 0.0240(13) 0.0054(13)
C17 0.0467(15) 0.0758(19) 0.0668(18) -0.0004(14) 0.0322(14) -0.0107(13)
C18 0.0425(13) 0.0516(14) 0.0582(15) -0.0028(11) 0.0247(12) -0.0096(11)
C19 0.0321(10) 0.0247(9) 0.0323(10) -0.0008(7) 0.0115(8) -0.0025(7)
C20 0.0388(11) 0.0262(9) 0.0348(11) 0.0001(7) 0.0148(9) 0.0031(8)
C21 0.0340(11) 0.0338(10) 0.0288(10) -0.0002(7) 0.0126(9) -0.0010(8)
C22 0.0369(11) 0.0278(9) 0.0301(10) -0.0002(7) 0.0123(9) -0.0043(8)
C23 0.0440(12) 0.0240(9) 0.0486(13) -0.0001(8) 0.0216(10) 0.0025(8)
C24 0.0365(11) 0.0305(10) 0.0472(12) -0.0033(8) 0.0237(10) -0.0035(8)

loop_
_atom_type_symbol
_atom_type_description
_atom_type_scat_dispersion_real
_atom_type_scat_dispersion_imag
_atom_type_scat_source
C C 0.0033 0.0016 'International Tables Vol C Tables 4.2.6.8 and 6.1.1.4'
H H 0.0000 0.0000 'International Tables Vol C Tables 4.2.6.8 and 6.1.1.4'
N N 0.0061 0.0033 'International Tables Vol C Tables 4.2.6.8 and 6.1.1.4'
O O 0.0106 0.0060 'International Tables Vol C Tables 4.2.6.8 and 6.1.1.4'

loop_
_geom_angle_atom_site_label_1
_geom_angle_atom_site_label_2
_geom_angle_atom_site_label_3
_geom_angle
_geom_angle_site_symmetry_1
_geom_angle_site_symmetry_3
_geom_angle_publ_flag
C9 O4 C10 117.06(18) . . ?
C22 O7 H7A 105.7(19) . . ?
C21 O8 H8A 113.9(19) . . ?
O2 N1 O1 123.45(18) . . ?
O2 N1 C1 117.90(18) . . ?
O1 N1 C1 118.62(17) . . ?
C12 N2 C13 123.63(17) . . ?
C12 N2 C7 115.48(17) . . ?
C13 N2 C7 120.82(16) . . ?
C2 C1 C6 123.35(19) . . ?
C2 C1 N1 115.11(18) . . ?
C6 C1 N1 121.54(18) . . ?
C3 C2 C1 118.8(2) . . ?
C3 C2 H2 120.6 . . ?
C1 C2 H2 120.6 . . ?
C4 C3 C2 119.4(2) . . ?
C4 C3 H3 120.3 . . ?
C2 C3 H3 120.3 . . ?
C3 C4 C5 121.2(2) . . ?
C3 C4 H4 119.4 . . ?
C5 C4 H4 119.4 . . ?
C4 C5 C6 121.3(2) . . ?
C4 C5 H5 119.3 . . ?
C6 C5 H5 119.3 . . ?
C5 C6 C1 115.86(18) . . ?
C5 C6 C7 120.54(18) . . ?
C1 C6 C7 123.41(17) . . ?
N2 C7 C6 112.18(16) . . ?
N2 C7 C8 103.19(15) . . ?
C6 C7 C8 112.69(16) . . ?
N2 C7 H7 109.5 . . ?
C6 C7 H7 109.5 . . ?
C8 C7 H7 109.5 . . ?
C9 C8 C11 114.78(16) . . ?
C9 C8 C19 110.03(16) . . ?
C11 C8 C19 103.45(15) . . ?
C9 C8 C7 112.43(16) . . ?
C11 C8 C7 102.53(16) . . ?
C19 C8 C7 113.19(15) . . ?
O3 C9 O4 124.8(2) . . ?
O3 C9 C8 125.0(2) . . ?
O4 C9 C8 110.19(16) . . ?
O4 C10 H10A 109.5 . . ?
O4 C10 H10B 109.5 . . ?
H10A C10 H10B 109.5 . . ?
O4 C10 H10C 109.5 . . ?
H10A C10 H10C 109.5 . . ?
H10B C10 H10C 109.5 . . ?
O5 C11 C8 128.5(2) . . ?
O5 C11 C12 124.7(2) . . ?
C8 C11 C12 106.70(17) . . ?
O6 C12 N2 128.0(2) . . ?
O6 C12 C11 126.1(2) . . ?
N2 C12 C11 105.88(17) . . ?
C18 C13 C14 120.0(2) . . ?
C18 C13 N2 120.2(2) . . ?
C14 C13 N2 119.8(2) . . ?
C15 C14 C13 120.2(2) . . ?
C15 C14 H14 119.9 . . ?
C13 C14 H14 119.9 . . ?
C16 C15 C14 120.1(3) . . ?
C16 C15 H15 120.0 . . ?
C14 C15 H15 120.0 . . ?
C15 C16 C17 119.9(3) . . ?
C15 C16 H16 120.0 . . ?
C17 C16 H16 120.0 . . ?
C16 C17 C18 120.8(3) . . ?
C16 C17 H17 119.6 . . ?
C18 C17 H17 119.6 . . ?
C13 C18 C17 119.0(2) . . ?
C13 C18 H18 120.5 . . ?
C17 C18 H18 120.5 . . ?
C24 C19 C20 119.04(17) . . ?
C24 C19 C8 122.46(18) . . ?
C20 C19 C8 118.29(16) . . ?
C21 C20 C19 120.81(18) . . ?
C21 C20 H20 119.6 . . ?
C19 C20 H20 119.6 . . ?
O8 C21 C20 118.20(18) . . ?
O8 C21 C22 122.53(18) . . ?
C20 C21 C22 119.27(18) . . ?
C23 C22 O7 123.18(18) . . ?
C23 C22 C21 119.99(18) . . ?
O7 C22 C21 116.83(18) . . ?
C22 C23 C24 120.42(18) . . ?
C22 C23 H23 119.8 . . ?
C24 C23 H23 119.8 . . ?
C19 C24 C23 120.46(19) . . ?
C19 C24 H24 119.8 . . ?
C23 C24 H24 119.8 . . ?

loop_
_geom_bond_atom_site_label_1
_geom_bond_atom_site_label_2
_geom_bond_distance
_geom_bond_site_symmetry_2
_geom_bond_publ_flag
O1 N1 1.224(2) . ?
O2 N1 1.211(2) . ?
O3 C9 1.188(3) . ?
O4 C9 1.321(2) . ?
O4 C10 1.446(3) . ?
O5 C11 1.194(3) . ?
O6 C12 1.206(2) . ?
O7 C22 1.367(2) . ?
O7 H7A 0.80(3) . ?
O8 C21 1.355(3) . ?
O8 H8A 0.78(3) . ?
N1 C1 1.470(3) . ?
N2 C12 1.347(3) . ?
N2 C13 1.436(3) . ?
N2 C7 1.469(3) . ?
C1 C2 1.381(3) . ?
C1 C6 1.393(3) . ?
C2 C3 1.380(3) . ?
C2 H2 0.9300 . ?
C3 C4 1.365(4) . ?
C3 H3 0.9300 . ?
C4 C5 1.384(3) . ?
C4 H4 0.9300 . ?
C5 C6 1.388(3) . ?
C5 H5 0.9300 . ?
C6 C7 1.523(3) . ?
C7 C8 1.561(3) . ?
C7 H7 0.9800 . ?
C8 C9 1.510(3) . ?
C8 C11 1.520(3) . ?
C8 C19 1.535(3) . ?
C10 H10A 0.9600 . ?
C10 H10B 0.9600 . ?
C10 H10C 0.9600 . ?
C11 C12 1.535(3) . ?
C13 C18 1.372(3) . ?
C13 C14 1.379(3) . ?
C14 C15 1.373(4) . ?
C14 H14 0.9300 . ?
C15 C16 1.359(4) . ?
C15 H15 0.9300 . ?
C16 C17 1.372(4) . ?
C16 H16 0.9300 . ?
C17 C18 1.378(4) . ?
C17 H17 0.9300 . ?
C18 H18 0.9300 . ?
C19 C24 1.379(3) . ?
C19 C20 1.384(3) . ?
C20 C21 1.381(3) . ?
C20 H20 0.9300 . ?
C21 C22 1.394(3) . ?
C22 C23 1.365(3) . ?
C23 C24 1.382(3) . ?
C23 H23 0.9300 . ?
C24 H24 0.9300 . ?

loop_
_geom_torsion_atom_site_label_1
_geom_torsion_atom_site_label_2
_geom_torsion_atom_site_label_3
_geom_torsion_atom_site_label_4
_geom_torsion
_geom_torsion_site_symmetry_1
_geom_torsion_site_symmetry_2
_geom_torsion_site_symmetry_3
_geom_torsion_site_symmetry_4
_geom_torsion_publ_flag
O2 N1 C1 C2 39.0(3) . . . . ?
O1 N1 C1 C2 -138.9(2) . . . . ?
O2 N1 C1 C6 -141.2(2) . . . . ?
O1 N1 C1 C6 40.9(3) . . . . ?
C6 C1 C2 C3 -2.4(4) . . . . ?
N1 C1 C2 C3 177.3(2) . . . . ?
C1 C2 C3 C4 1.5(4) . . . . ?
C2 C3 C4 C5 0.4(5) . . . . ?
C3 C4 C5 C6 -1.6(4) . . . . ?
C4 C5 C6 C1 0.8(4) . . . . ?
C4 C5 C6 C7 175.8(2) . . . . ?
C2 C1 C6 C5 1.2(3) . . . . ?
N1 C1 C6 C5 -178.5(2) . . . . ?
C2 C1 C6 C7 -173.6(2) . . . . ?
N1 C1 C6 C7 6.6(3) . . . . ?
C12 N2 C7 C6 -106.28(19) . . . . ?
C13 N2 C7 C6 76.7(2) . . . . ?
C12 N2 C7 C8 15.3(2) . . . . ?
C13 N2 C7 C8 -161.71(16) . . . . ?
C5 C6 C7 N2 39.4(3) . . . . ?
C1 C6 C7 N2 -145.97(19) . . . . ?
C5 C6 C7 C8 -76.5(2) . . . . ?
C1 C6 C7 C8 98.1(2) . . . . ?
N2 C7 C8 C9 -146.96(16) . . . . ?
C6 C7 C8 C9 -25.7(2) . . . . ?
N2 C7 C8 C11 -23.17(18) . . . . ?
C6 C7 C8 C11 98.05(17) . . . . ?
N2 C7 C8 C19 87.59(18) . . . . ?
C6 C7 C8 C19 -151.19(16) . . . . ?
C10 O4 C9 O3 -0.8(3) . . . . ?
C10 O4 C9 C8 179.80(19) . . . . ?
C11 C8 C9 O3 -0.9(3) . . . . ?
C19 C8 C9 O3 -117.1(2) . . . . ?
C7 C8 C9 O3 115.7(2) . . . . ?
C11 C8 C9 O4 178.41(17) . . . . ?
C19 C8 C9 O4 62.2(2) . . . . ?
C7 C8 C9 O4 -64.9(2) . . . . ?
C9 C8 C11 O5 -37.7(3) . . . . ?
C19 C8 C11 O5 82.2(3) . . . . ?
C7 C8 C11 O5 -159.9(2) . . . . ?
C9 C8 C11 C12 146.10(17) . . . . ?
C19 C8 C11 C12 -94.02(18) . . . . ?
C7 C8 C11 C12 23.89(19) . . . . ?
C13 N2 C12 O6 -1.9(3) . . . . ?
C7 N2 C12 O6 -178.8(2) . . . . ?
C13 N2 C12 C11 176.74(17) . . . . ?
C7 N2 C12 C11 -0.2(2) . . . . ?
O5 C11 C12 O6 -13.4(3) . . . . ?
C8 C11 C12 O6 162.95(19) . . . . ?
O5 C11 C12 N2 167.9(2) . . . . ?
C8 C11 C12 N2 -15.7(2) . . . . ?
C12 N2 C13 C18 86.0(3) . . . . ?
C7 N2 C13 C18 -97.3(2) . . . . ?
C12 N2 C13 C14 -93.4(3) . . . . ?
C7 N2 C13 C14 83.3(3) . . . . ?
C18 C13 C14 C15 2.2(4) . . . . ?
N2 C13 C14 C15 -178.4(2) . . . . ?
C13 C14 C15 C16 -1.1(4) . . . . ?
C14 C15 C16 C17 -0.6(4) . . . . ?
C15 C16 C17 C18 1.3(4) . . . . ?
C14 C13 C18 C17 -1.5(4) . . . . ?
N2 C13 C18 C17 179.1(2) . . . . ?
C16 C17 C18 C13 -0.2(4) . . . . ?
C9 C8 C19 C24 -142.8(2) . . . . ?
C11 C8 C19 C24 94.1(2) . . . . ?
C7 C8 C19 C24 -16.1(3) . . . . ?
C9 C8 C19 C20 42.5(2) . . . . ?
C11 C8 C19 C20 -80.6(2) . . . . ?
C7 C8 C19 C20 169.20(17) . . . . ?
C24 C19 C20 C21 1.9(3) . . . . ?
C8 C19 C20 C21 176.82(18) . . . . ?
C19 C20 C21 O8 177.98(18) . . . . ?
C19 C20 C21 C22 -1.1(3) . . . . ?
O8 C21 C22 C23 -179.2(2) . . . . ?
C20 C21 C22 C23 -0.1(3) . . . . ?
O8 C21 C22 O7 1.5(3) . . . . ?
C20 C21 C22 O7 -179.39(18) . . . . ?
O7 C22 C23 C24 179.7(2) . . . . ?
C21 C22 C23 C24 0.5(3) . . . . ?
C20 C19 C24 C23 -1.5(3) . . . . ?
C8 C19 C24 C23 -176.19(19) . . . . ?
C22 C23 C24 C19 0.3(3) . . . . ?
